data_2239119
loop_
_publ_author_name
'Breunig, Jens M.'
'Lerner, Hans-Wolfram'
'Bats, Jan W.'

_publ_section_title
;
 1-(Bromomercurio)ferrocene
;
_journal_issue 1
_journal_name_full 'Acta Crystallographica Section E'
_journal_page_first m13
_journal_paper_doi 10.1107/S1600536813032923
_journal_volume 70
_journal_year 2014
_chemical_formula_iupac '[Fe Hg Br (C5 H5) (C5 H4)]'
_chemical_formula_moiety 'C10 H9 Br Fe Hg'
_chemical_formula_sum 'C10 H9 Br Fe Hg'
_chemical_formula_weight 465.52
_chemical_name_systematic
;
1-(Bromomercurio)ferrocene
;
_space_group_IT_number 2
_symmetry_cell_setting triclinic
_symmetry_space_group_name_Hall '-P 1'
_symmetry_space_group_name_H-M 'P -1'
_atom_sites_solution_hydrogens geom
_atom_sites_solution_primary direct
_atom_sites_solution_secondary difmap
_audit_creation_method SHELXL-97
_cell_angle_alpha 75.120(12)
_cell_angle_beta 87.548(12)
_cell_angle_gamma 83.298(12)
_cell_formula_units_Z 4
_cell_length_a 7.6484(14)
_cell_length_b 9.5715(17)
_cell_length_c 14.394(3)
_cell_measurement_reflns_used 153
_cell_measurement_temperature 166(2)
_cell_measurement_theta_max 23
_cell_measurement_theta_min 3
_cell_volume 1011.4(3)
_computing_cell_refinement 'SMART (Siemens, 1995)'
_computing_data_collection 'SMART (Siemens, 1995)'
_computing_data_reduction 'SAINT (Siemens, 1995)'
_computing_molecular_graphics 'SHELXTL (Sheldrick, 2008)'
_computing_publication_material 'SHELXL97 (Sheldrick, 2008)'
_computing_structure_refinement 'SHELXL97 (Sheldrick, 2008)'
_computing_structure_solution 'SHELXS97 (Sheldrick, 2008)'
_diffrn_ambient_temperature 166(2)
_diffrn_measured_fraction_theta_full 0.984
_diffrn_measured_fraction_theta_max 0.976
_diffrn_measurement_device_type 'Siemens SMART 1K CCD'
_diffrn_measurement_method \w
_diffrn_radiation_monochromator graphite
_diffrn_radiation_source 'normal-focus sealed tube'
_diffrn_radiation_type MoK\a
_diffrn_radiation_wavelength 0.71073
_diffrn_reflns_av_R_equivalents 0.0811
_diffrn_reflns_av_sigmaI/netI 0.0539
_diffrn_reflns_limit_h_max 10
_diffrn_reflns_limit_h_min -10
_diffrn_reflns_limit_k_max 13
_diffrn_reflns_limit_k_min -13
_diffrn_reflns_limit_l_max 20
_diffrn_reflns_limit_l_min -20
_diffrn_reflns_number 16880
_diffrn_reflns_theta_full 29.00
_diffrn_reflns_theta_max 30.00
_diffrn_reflns_theta_min 2.21
_diffrn_standards_decay_% 0.0
_diffrn_standards_interval_time 1200
_diffrn_standards_number 299
_exptl_absorpt_coefficient_mu 20.492
_exptl_absorpt_correction_T_max 0.361
_exptl_absorpt_correction_T_min 0.010
_exptl_absorpt_correction_type numerical
_exptl_absorpt_process_details '(SHELXTL; Sheldrick, 2008)'
_exptl_crystal_colour brown
_exptl_crystal_density_diffrn 3.057
_exptl_crystal_density_method 'not measured'
_exptl_crystal_description blade
_exptl_crystal_F_000 840
_exptl_crystal_size_max 0.65
_exptl_crystal_size_mid 0.28
_exptl_crystal_size_min 0.05
_refine_diff_density_max 2.778
_refine_diff_density_min -1.928
_refine_ls_extinction_coef 0.0014(2)
_refine_ls_extinction_expression Fc^*^=kFc[1+0.001xFc^2^\l^3^/sin(2\q)]^-1/4^
_refine_ls_extinction_method 'SHELXL97 (Sheldrick, 2008)'
_refine_ls_goodness_of_fit_ref 1.095
_refine_ls_hydrogen_treatment constr
_refine_ls_matrix_type full
_refine_ls_number_parameters 236
_refine_ls_number_reflns 5759
_refine_ls_number_restraints 0
_refine_ls_restrained_S_all 1.095
_refine_ls_R_factor_all 0.0449
_refine_ls_R_factor_gt 0.0349
_refine_ls_shift/su_max 0.001
_refine_ls_shift/su_mean 0.000
_refine_ls_structure_factor_coef Fsqd
_refine_ls_weighting_details 'calc w=1/[\s^2^(Fo^2^)+(0.037P)^2^+4P] where P=(Fo^2^+2Fc^2^)/3'
_refine_ls_weighting_scheme calc
_refine_ls_wR_factor_gt 0.0839
_refine_ls_wR_factor_ref 0.0907
_reflns_number_gt 4942
_reflns_number_total 5759
_reflns_threshold_expression I>2\s(I)
_cod_data_source_file nc2322sup1.cf
_cod_data_source_block I
_cod_original_cell_volume 1011.3(3)
_cod_database_code 2239119
_cod_database_fobs_code 2239119

loop_
_symmetry_equiv_pos_as_xyz
'x, y, z'
'-x, -y, -z'

loop_
_atom_site_type_symbol
_atom_site_label
_atom_site_fract_x
_atom_site_fract_y
_atom_site_fract_z
_atom_site_U_iso_or_equiv
_atom_site_adp_type
_atom_site_calc_flag
_atom_site_refinement_flags
_atom_site_occupancy
_atom_site_symmetry_multiplicity
Hg Hg1 0.24751(3) 0.03490(2) 0.406074(17) 0.02741(8) Uani d . 1 1
Hg Hg2 0.28108(3) 0.38606(2) 0.552272(16) 0.02422(8) Uani d . 1 1
Br Br1 0.18713(12) 0.04795(8) 0.57243(5) 0.04088(18) Uani d . 1 1
Br Br2 0.55928(8) 0.29653(7) 0.48471(5) 0.03010(14) Uani d . 1 1
Fe Fe1 0.45120(10) 0.13645(8) 0.16271(6) 0.01728(15) Uani d . 1 1
Fe Fe2 0.01347(10) 0.41228(8) 0.76191(6) 0.01701(15) Uani d . 1 1
C C1 0.2858(7) 0.0275(6) 0.2658(4) 0.0228(11) Uani d . 1 1
C C2 0.1899(7) 0.1127(7) 0.1840(5) 0.0250(12) Uani d . 1 1
H H2A 0.0979 0.1883 0.1845 0.030 Uiso calc R 1 1
C C3 0.2543(8) 0.0659(7) 0.1011(5) 0.0275(12) Uani d . 1 1
H H3A 0.2130 0.1046 0.0374 0.033 Uiso calc R 1 1
C C4 0.3919(8) -0.0492(7) 0.1313(5) 0.0268(12) Uani d . 1 1
H H4A 0.4585 -0.1010 0.0912 0.032 Uiso calc R 1 1
C C5 0.4121(8) -0.0729(6) 0.2332(5) 0.0237(11) Uani d . 1 1
H H5A 0.4948 -0.1430 0.2722 0.028 Uiso calc R 1 1
C C6 0.5781(8) 0.2740(8) 0.2176(5) 0.0305(13) Uani d . 1 1
H H6A 0.5635 0.2869 0.2808 0.037 Uiso calc R 1 1
C C7 0.4793(8) 0.3539(6) 0.1362(5) 0.0289(13) Uani d . 1 1
H H7A 0.3881 0.4305 0.1354 0.035 Uiso calc R 1 1
C C8 0.5405(8) 0.2994(7) 0.0558(5) 0.0277(12) Uani d . 1 1
H H8A 0.4969 0.3323 -0.0078 0.033 Uiso calc R 1 1
C C9 0.6786(8) 0.1869(7) 0.0887(5) 0.0269(12) Uani d . 1 1
H H9A 0.7443 0.1313 0.0505 0.032 Uiso calc R 1 1
C C10 0.7021(7) 0.1715(7) 0.1882(5) 0.0283(13) Uani d . 1 1
H H10A 0.7862 0.1042 0.2281 0.034 Uiso calc R 1 1
C C11 0.0541(7) 0.4524(7) 0.6167(4) 0.0223(11) Uani d . 1 1
C C12 -0.0904(8) 0.3691(7) 0.6451(5) 0.0267(12) Uani d . 1 1
H H12A -0.0992 0.2757 0.6353 0.032 Uiso calc R 1 1
C C13 -0.2200(8) 0.4497(7) 0.6908(5) 0.0282(13) Uani d . 1 1
H H13A -0.3296 0.4195 0.7171 0.034 Uiso calc R 1 1
C C14 -0.1548(8) 0.5847(7) 0.6898(5) 0.0290(13) Uani d . 1 1
H H14A -0.2138 0.6601 0.7152 0.035 Uiso calc R 1 1
C C15 0.0141(8) 0.5857(6) 0.6441(4) 0.0242(11) Uani d . 1 1
H H15A 0.0874 0.6620 0.6337 0.029 Uiso calc R 1 1
C C16 0.1635(10) 0.2313(8) 0.8352(5) 0.0332(14) Uani d . 1 1
H H16A 0.2081 0.1515 0.8101 0.040 Uiso calc R 1 1
C C17 -0.0008(10) 0.2464(8) 0.8831(5) 0.0357(16) Uani d . 1 1
H H17A -0.0850 0.1781 0.8962 0.043 Uiso calc R 1 1
C C18 -0.0171(9) 0.3811(9) 0.9082(5) 0.0339(14) Uani d . 1 1
H H18A -0.1149 0.4196 0.9403 0.041 Uiso calc R 1 1
C C19 0.1387(9) 0.4490(8) 0.8768(5) 0.0312(13) Uani d . 1 1
H H19A 0.1641 0.5399 0.8848 0.037 Uiso calc R 1 1
C C20 0.2490(8) 0.3556(8) 0.8313(5) 0.0315(14) Uani d . 1 1
H H20A 0.3614 0.3738 0.8031 0.038 Uiso calc R 1 1

loop_
_atom_site_aniso_label
_atom_site_aniso_U_11
_atom_site_aniso_U_22
_atom_site_aniso_U_33
_atom_site_aniso_U_12
_atom_site_aniso_U_13
_atom_site_aniso_U_23
Hg1 0.03585(13) 0.02139(12) 0.02352(12) -0.00544(9) 0.00906(9) -0.00357(9)
Hg2 0.02487(12) 0.02667(12) 0.01967(12) 0.00328(8) 0.00183(8) -0.00630(9)
Br1 0.0666(5) 0.0293(3) 0.0270(3) -0.0080(3) 0.0131(3) -0.0086(3)
Br2 0.0271(3) 0.0312(3) 0.0310(3) 0.0051(2) 0.0038(2) -0.0104(3)
Fe1 0.0159(3) 0.0169(3) 0.0182(4) -0.0034(3) 0.0003(3) -0.0023(3)
Fe2 0.0165(3) 0.0165(3) 0.0184(4) -0.0027(3) 0.0009(3) -0.0048(3)
C1 0.024(2) 0.020(2) 0.023(3) -0.010(2) 0.008(2) -0.002(2)
C2 0.017(2) 0.025(3) 0.033(3) -0.007(2) 0.001(2) -0.005(3)
C3 0.027(3) 0.031(3) 0.024(3) -0.013(2) -0.005(2) -0.002(3)
C4 0.034(3) 0.022(3) 0.028(3) -0.008(2) 0.000(2) -0.011(2)
C5 0.027(3) 0.019(2) 0.024(3) -0.004(2) 0.002(2) -0.002(2)
C6 0.030(3) 0.037(3) 0.030(3) -0.016(3) 0.003(3) -0.015(3)
C7 0.027(3) 0.016(2) 0.042(4) -0.006(2) 0.002(3) -0.003(3)
C8 0.030(3) 0.025(3) 0.025(3) -0.013(2) 0.003(2) 0.003(2)
C9 0.024(3) 0.030(3) 0.028(3) -0.007(2) 0.010(2) -0.008(3)
C10 0.016(2) 0.033(3) 0.033(3) -0.008(2) 0.000(2) -0.002(3)
C11 0.023(2) 0.024(3) 0.019(3) -0.001(2) 0.001(2) -0.005(2)
C12 0.026(3) 0.032(3) 0.026(3) -0.003(2) -0.007(2) -0.012(3)
C13 0.020(2) 0.032(3) 0.034(3) -0.001(2) -0.005(2) -0.012(3)
C14 0.025(3) 0.025(3) 0.033(3) 0.005(2) 0.006(2) -0.005(3)
C15 0.025(3) 0.020(3) 0.025(3) 0.002(2) 0.007(2) -0.004(2)
C16 0.042(4) 0.027(3) 0.027(3) 0.007(3) -0.008(3) -0.004(3)
C17 0.042(4) 0.032(3) 0.028(3) -0.018(3) -0.009(3) 0.008(3)
C18 0.028(3) 0.049(4) 0.025(3) -0.008(3) 0.003(3) -0.011(3)
C19 0.035(3) 0.036(3) 0.028(3) -0.011(3) -0.006(3) -0.013(3)
C20 0.020(3) 0.041(4) 0.030(3) -0.002(2) -0.004(2) -0.003(3)

loop_
_atom_type_symbol
_atom_type_description
_atom_type_scat_dispersion_real
_atom_type_scat_dispersion_imag
_atom_type_scat_source
C C 0.0033 0.0016 'International Tables Vol C Tables 4.2.6.8 and 6.1.1.4'
H H 0.0000 0.0000 'International Tables Vol C Tables 4.2.6.8 and 6.1.1.4'
Fe Fe 0.3463 0.8444 'International Tables Vol C Tables 4.2.6.8 and 6.1.1.4'
Br Br -0.2901 2.4595 'International Tables Vol C Tables 4.2.6.8 and 6.1.1.4'
Hg Hg -2.3894 9.2266 'International Tables Vol C Tables 4.2.6.8 and 6.1.1.4'

loop_
_geom_angle_atom_site_label_1
_geom_angle_atom_site_label_2
_geom_angle_atom_site_label_3
_geom_angle_site_symmetry_1
_geom_angle_site_symmetry_3
_geom_angle
_geom_angle_publ_flag
C1 Hg1 Br1 . . 177.32(17) yes
C1 Hg1 Br2 . 2_656 99.46(17) ?
Br1 Hg1 Br2 . 2_656 82.33(3) ?
C1 Hg1 Br1 . 2_556 96.81(16) ?
Br1 Hg1 Br1 . 2_556 80.94(3) ?
Br2 Hg1 Br1 2_656 2_556 97.82(2) ?
C11 Hg2 Br2 . . 176.42(17) yes
C11 Hg2 Br2 . 2_666 94.10(17) ?
Br2 Hg2 Br2 . 2_666 87.16(2) ?
C11 Hg2 Br1 . . 95.97(17) ?
Br2 Hg2 Br1 . . 82.77(3) ?
Br2 Hg2 Br1 2_666 . 169.922(19) ?
Hg1 Br1 Hg2 . . 98.97(3) ?
Hg1 Br1 Hg1 . 2_556 99.06(3) ?
Hg2 Br1 Hg1 . 2_556 121.04(3) ?
Hg2 Br2 Hg2 . 2_666 92.84(2) ?
Hg2 Br2 Hg1 . 2_656 118.45(3) ?
Hg2 Br2 Hg1 2_666 2_656 128.28(2) ?
C2 Fe1 C3 . . 40.9(3) ?
C2 Fe1 C9 . . 157.9(3) ?
C3 Fe1 C9 . . 121.0(3) ?
C2 Fe1 C4 . . 68.7(3) ?
C3 Fe1 C4 . . 40.8(3) ?
C9 Fe1 C4 . . 105.8(3) ?
C2 Fe1 C8 . . 122.1(3) ?
C3 Fe1 C8 . . 104.7(3) ?
C9 Fe1 C8 . . 40.6(3) ?
C4 Fe1 C8 . . 119.7(3) ?
C2 Fe1 C6 . . 123.9(3) ?
C3 Fe1 C6 . . 158.2(3) ?
C9 Fe1 C6 . . 68.1(3) ?
C4 Fe1 C6 . . 160.7(3) ?
C8 Fe1 C6 . . 68.5(3) ?
C2 Fe1 C10 . . 160.1(3) ?
C3 Fe1 C10 . . 158.3(3) ?
C9 Fe1 C10 . . 40.6(3) ?
C4 Fe1 C10 . . 123.2(3) ?
C8 Fe1 C10 . . 68.4(3) ?
C6 Fe1 C10 . . 40.4(3) ?
C2 Fe1 C5 . . 68.5(2) ?
C3 Fe1 C5 . . 68.9(3) ?
C9 Fe1 C5 . . 122.2(3) ?
C4 Fe1 C5 . . 41.1(3) ?
C8 Fe1 C5 . . 156.8(3) ?
C6 Fe1 C5 . . 125.4(3) ?
C10 Fe1 C5 . . 108.8(3) ?
C2 Fe1 C7 . . 108.0(2) ?
C3 Fe1 C7 . . 121.1(3) ?
C9 Fe1 C7 . . 68.1(3) ?
C4 Fe1 C7 . . 156.2(3) ?
C8 Fe1 C7 . . 40.7(3) ?
C6 Fe1 C7 . . 40.4(3) ?
C10 Fe1 C7 . . 67.9(3) ?
C5 Fe1 C7 . . 161.5(3) ?
C2 Fe1 C1 . . 40.7(2) ?
C3 Fe1 C1 . . 69.0(3) ?
C9 Fe1 C1 . . 159.2(3) ?
C4 Fe1 C1 . . 68.9(3) ?
C8 Fe1 C1 . . 159.6(3) ?
C6 Fe1 C1 . . 109.8(3) ?
C10 Fe1 C1 . . 124.4(3) ?
C5 Fe1 C1 . . 40.8(2) ?
C7 Fe1 C1 . . 124.8(3) ?
C16 Fe2 C11 . . 112.4(3) ?
C16 Fe2 C12 . . 108.9(3) ?
C11 Fe2 C12 . . 40.8(2) ?
C16 Fe2 C17 . . 40.7(3) ?
C11 Fe2 C17 . . 142.1(3) ?
C12 Fe2 C17 . . 112.4(3) ?
C16 Fe2 C13 . . 134.6(3) ?
C11 Fe2 C13 . . 68.9(3) ?
C12 Fe2 C13 . . 40.8(3) ?
C17 Fe2 C13 . . 109.3(3) ?
C16 Fe2 C15 . . 142.9(3) ?
C11 Fe2 C15 . . 40.8(2) ?
C12 Fe2 C15 . . 68.6(3) ?
C17 Fe2 C15 . . 176.2(3) ?
C13 Fe2 C15 . . 68.8(3) ?
C16 Fe2 C20 . . 40.5(3) ?
C11 Fe2 C20 . . 110.1(3) ?
C12 Fe2 C20 . . 135.1(3) ?
C17 Fe2 C20 . . 68.1(3) ?
C13 Fe2 C20 . . 174.7(3) ?
C15 Fe2 C20 . . 114.0(3) ?
C16 Fe2 C14 . . 175.3(3) ?
C11 Fe2 C14 . . 68.7(2) ?
C12 Fe2 C14 . . 68.7(3) ?
C17 Fe2 C14 . . 135.8(3) ?
C13 Fe2 C14 . . 41.0(3) ?
C15 Fe2 C14 . . 40.7(2) ?
C20 Fe2 C14 . . 144.0(3) ?
C16 Fe2 C18 . . 68.2(3) ?
C11 Fe2 C18 . . 176.5(3) ?
C12 Fe2 C18 . . 142.7(3) ?
C17 Fe2 C18 . . 40.4(3) ?
C13 Fe2 C18 . . 113.4(3) ?
C15 Fe2 C18 . . 136.8(3) ?
C20 Fe2 C18 . . 68.0(3) ?
C14 Fe2 C18 . . 111.0(3) ?
C16 Fe2 C19 . . 68.1(3) ?
C11 Fe2 C19 . . 136.3(3) ?
C12 Fe2 C19 . . 175.3(3) ?
C17 Fe2 C19 . . 68.0(3) ?
C13 Fe2 C19 . . 143.8(3) ?
C15 Fe2 C19 . . 111.4(3) ?
C20 Fe2 C19 . . 40.3(3) ?
C14 Fe2 C19 . . 114.6(3) ?
C18 Fe2 C19 . . 40.4(3) ?
C2 C1 C5 . . 107.3(5) ?
C2 C1 Hg1 . . 127.8(4) ?
C5 C1 Hg1 . . 124.8(5) ?
C2 C1 Fe1 . . 68.9(3) ?
C5 C1 Fe1 . . 69.3(3) ?
Hg1 C1 Fe1 . . 129.4(3) ?
C1 C2 C3 . . 109.0(5) ?
C1 C2 Fe1 . . 70.4(3) ?
C3 C2 Fe1 . . 69.6(3) ?
C1 C2 H2A . . 125.5 ?
C3 C2 H2A . . 125.5 ?
Fe1 C2 H2A . . 126.1 ?
C4 C3 C2 . . 107.7(5) ?
C4 C3 Fe1 . . 69.7(3) ?
C2 C3 Fe1 . . 69.5(3) ?
C4 C3 H3A . . 126.2 ?
C2 C3 H3A . . 126.2 ?
Fe1 C3 H3A . . 126.2 ?
C3 C4 C5 . . 107.9(6) ?
C3 C4 Fe1 . . 69.4(3) ?
C5 C4 Fe1 . . 69.6(3) ?
C3 C4 H4A . . 126.0 ?
C5 C4 H4A . . 126.0 ?
Fe1 C4 H4A . . 126.5 ?
C1 C5 C4 . . 108.1(5) ?
C1 C5 Fe1 . . 69.9(3) ?
C4 C5 Fe1 . . 69.3(3) ?
C1 C5 H5A . . 126.0 ?
C4 C5 H5A . . 126.0 ?
Fe1 C5 H5A . . 126.4 ?
C10 C6 C7 . . 108.1(6) ?
C10 C6 Fe1 . . 69.9(4) ?
C7 C6 Fe1 . . 70.0(3) ?
C10 C6 H6A . . 125.9 ?
C7 C6 H6A . . 125.9 ?
Fe1 C6 H6A . . 125.8 ?
C6 C7 C8 . . 108.3(6) ?
C6 C7 Fe1 . . 69.6(4) ?
C8 C7 Fe1 . . 69.5(3) ?
C6 C7 H7A . . 125.9 ?
C8 C7 H7A . . 125.9 ?
Fe1 C7 H7A . . 126.6 ?
C9 C8 C7 . . 107.2(6) ?
C9 C8 Fe1 . . 69.4(3) ?
C7 C8 Fe1 . . 69.8(3) ?
C9 C8 H8A . . 126.4 ?
C7 C8 H8A . . 126.4 ?
Fe1 C8 H8A . . 125.9 ?
C10 C9 C8 . . 108.5(6) ?
C10 C9 Fe1 . . 70.0(3) ?
C8 C9 Fe1 . . 69.9(3) ?
C10 C9 H9A . . 125.7 ?
C8 C9 H9A . . 125.7 ?
Fe1 C9 H9A . . 125.9 ?
C6 C10 C9 . . 107.9(6) ?
C6 C10 Fe1 . . 69.7(3) ?
C9 C10 Fe1 . . 69.4(3) ?
C6 C10 H10A . . 126.0 ?
C9 C10 H10A . . 126.0 ?
Fe1 C10 H10A . . 126.4 ?
C12 C11 C15 . . 107.9(5) ?
C12 C11 Fe2 . . 69.7(3) ?
C15 C11 Fe2 . . 69.7(3) ?
C12 C11 Hg2 . . 125.1(5) ?
C15 C11 Hg2 . . 126.9(4) ?
Fe2 C11 Hg2 . . 124.6(3) ?
C11 C12 C13 . . 108.4(6) ?
C11 C12 Fe2 . . 69.6(3) ?
C13 C12 Fe2 . . 69.6(4) ?
C11 C12 H12A . . 125.8 ?
C13 C12 H12A . . 125.8 ?
Fe2 C12 H12A . . 126.6 ?
C12 C13 C14 . . 107.6(6) ?
C12 C13 Fe2 . . 69.5(3) ?
C14 C13 Fe2 . . 69.6(4) ?
C12 C13 H13A . . 126.2 ?
C14 C13 H13A . . 126.2 ?
Fe2 C13 H13A . . 126.3 ?
C15 C14 C13 . . 107.9(5) ?
C15 C14 Fe2 . . 69.6(3) ?
C13 C14 Fe2 . . 69.4(4) ?
C15 C14 H14A . . 126.0 ?
C13 C14 H14A . . 126.0 ?
Fe2 C14 H14A . . 126.6 ?
C14 C15 C11 . . 108.2(5) ?
C14 C15 Fe2 . . 69.7(4) ?
C11 C15 Fe2 . . 69.4(3) ?
C14 C15 H15A . . 125.9 ?
C11 C15 H15A . . 125.9 ?
Fe2 C15 H15A . . 126.5 ?
C20 C16 C17 . . 108.1(6) ?
C20 C16 Fe2 . . 70.3(4) ?
C17 C16 Fe2 . . 70.1(4) ?
C20 C16 H16A . . 125.9 ?
C17 C16 H16A . . 125.9 ?
Fe2 C16 H16A . . 125.2 ?
C18 C17 C16 . . 107.9(6) ?
C18 C17 Fe2 . . 70.2(4) ?
C16 C17 Fe2 . . 69.2(4) ?
C18 C17 H17A . . 126.0 ?
C16 C17 H17A . . 126.0 ?
Fe2 C17 H17A . . 126.1 ?
C17 C18 C19 . . 108.1(6) ?
C17 C18 Fe2 . . 69.4(4) ?
C19 C18 Fe2 . . 70.4(4) ?
C17 C18 H18A . . 125.9 ?
C19 C18 H18A . . 125.9 ?
Fe2 C18 H18A . . 125.9 ?
C20 C19 C18 . . 107.4(6) ?
C20 C19 Fe2 . . 68.9(4) ?
C18 C19 Fe2 . . 69.2(4) ?
C20 C19 H19A . . 126.3 ?
C18 C19 H19A . . 126.3 ?
Fe2 C19 H19A . . 127.1 ?
C16 C20 C19 . . 108.4(6) ?
C16 C20 Fe2 . . 69.2(4) ?
C19 C20 Fe2 . . 70.8(4) ?
C16 C20 H20A . . 125.8 ?
C19 C20 H20A . . 125.8 ?
Fe2 C20 H20A . . 125.8 ?

loop_
_geom_bond_atom_site_label_1
_geom_bond_atom_site_label_2
_geom_bond_site_symmetry_2
_geom_bond_distance
_geom_bond_publ_flag
Hg1 C1 . 2.046(6) yes
Hg1 Br1 . 2.4511(9) yes
Hg1 Br2 2_656 3.3558(9) yes
Hg1 Br1 2_556 3.4895(11) yes
Hg2 C11 . 2.045(6) yes
Hg2 Br2 . 2.4562(7) yes
Hg2 Br2 2_666 3.3142(9) yes
Hg2 Br1 . 3.3341(10) yes
Br1 Hg1 2_556 3.4895(11) ?
Br2 Hg2 2_666 3.3142(9) ?
Br2 Hg1 2_656 3.3558(9) ?
Fe1 C2 . 2.039(5) ?
Fe1 C3 . 2.041(6) ?
Fe1 C9 . 2.042(6) ?
Fe1 C4 . 2.045(6) ?
Fe1 C8 . 2.048(6) ?
Fe1 C6 . 2.048(6) ?
Fe1 C10 . 2.050(6) ?
Fe1 C5 . 2.050(6) ?
Fe1 C7 . 2.052(6) ?
Fe1 C1 . 2.059(5) ?
Fe2 C16 . 2.032(7) ?
Fe2 C11 . 2.042(6) ?
Fe2 C12 . 2.044(6) ?
Fe2 C17 . 2.045(7) ?
Fe2 C13 . 2.045(6) ?
Fe2 C15 . 2.046(6) ?
Fe2 C20 . 2.046(6) ?
Fe2 C14 . 2.048(6) ?
Fe2 C18 . 2.056(7) ?
Fe2 C19 . 2.071(6) ?
C1 C2 . 1.425(9) ?
C1 C5 . 1.432(8) ?
C2 C3 . 1.427(9) ?
C2 H2A . 0.9500 ?
C3 C4 . 1.426(9) ?
C3 H3A . 0.9500 ?
C4 C5 . 1.438(9) ?
C4 H4A . 0.9500 ?
C5 H5A . 0.9500 ?
C6 C10 . 1.415(10) ?
C6 C7 . 1.416(10) ?
C6 H6A . 0.9500 ?
C7 C8 . 1.428(10) ?
C7 H7A . 0.9500 ?
C8 C9 . 1.420(9) ?
C8 H8A . 0.9500 ?
C9 C10 . 1.419(9) ?
C9 H9A . 0.9500 ?
C10 H10A . 0.9500 ?
C11 C12 . 1.423(8) ?
C11 C15 . 1.426(8) ?
C12 C13 . 1.427(9) ?
C12 H12A . 0.9500 ?
C13 C14 . 1.435(9) ?
C13 H13A . 0.9500 ?
C14 C15 . 1.424(8) ?
C14 H14A . 0.9500 ?
C15 H15A . 0.9500 ?
C16 C20 . 1.411(10) ?
C16 C17 . 1.418(11) ?
C16 H16A . 0.9500 ?
C17 C18 . 1.416(11) ?
C17 H17A . 0.9500 ?
C18 C19 . 1.424(9) ?
C18 H18A . 0.9500 ?
C19 C20 . 1.420(10) ?
C19 H19A . 0.9500 ?
C20 H20A . 0.9500 ?

loop_
_geom_hbond_atom_site_label_D
_geom_hbond_atom_site_label_H
_geom_hbond_atom_site_label_A
_geom_hbond_site_symmetry_A
_geom_hbond_distance_DH
_geom_hbond_distance_HA
_geom_hbond_distance_DA
_geom_hbond_angle_DHA
C3 H3A Cg2 1_554 0.95 2.91 3.794(8) 156
C19 H19A Cg1 2_666 0.95 2.78 3.618(8) 148

loop_
_geom_torsion_atom_site_label_1
_geom_torsion_atom_site_label_2
_geom_torsion_atom_site_label_3
_geom_torsion_atom_site_label_4
_geom_torsion
C5 C1 C2 C3 0.3(6)
Hg1 C1 C2 C3 -176.7(4)
Fe1 C1 C2 C3 59.1(4)
C5 C1 C2 Fe1 -58.8(4)
Hg1 C1 C2 Fe1 124.2(4)
C1 C2 C3 C4 -0.1(6)
Fe1 C2 C3 C4 59.5(4)
C1 C2 C3 Fe1 -59.6(4)
C2 C3 C4 C5 -0.1(6)
Fe1 C3 C4 C5 59.2(4)
C2 C3 C4 Fe1 -59.3(4)
C2 C1 C5 C4 -0.4(6)
Hg1 C1 C5 C4 176.7(4)
Fe1 C1 C5 C4 -58.9(4)
C2 C1 C5 Fe1 58.6(4)
Hg1 C1 C5 Fe1 -124.3(4)
C3 C4 C5 C1 0.3(7)
Fe1 C4 C5 C1 59.4(4)
C3 C4 C5 Fe1 -59.1(4)
C10 C6 C7 C8 0.8(7)
Fe1 C6 C7 C8 -58.9(4)
C10 C6 C7 Fe1 59.7(4)
C6 C7 C8 C9 -0.7(6)
Fe1 C7 C8 C9 -59.6(4)
C6 C7 C8 Fe1 59.0(4)
C7 C8 C9 C10 0.3(7)
Fe1 C8 C9 C10 -59.6(4)
C7 C8 C9 Fe1 59.9(4)
C7 C6 C10 C9 -0.7(7)
Fe1 C6 C10 C9 59.1(4)
C7 C6 C10 Fe1 -59.7(4)
C8 C9 C10 C6 0.2(7)
Fe1 C9 C10 C6 -59.3(4)
C8 C9 C10 Fe1 59.5(4)
C15 C11 C12 C13 -0.4(7)
Fe2 C11 C12 C13 59.0(4)
Hg2 C11 C12 C13 177.7(4)
C15 C11 C12 Fe2 -59.4(4)
Hg2 C11 C12 Fe2 118.7(4)
C11 C12 C13 C14 0.4(7)
Fe2 C12 C13 C14 59.4(5)
C11 C12 C13 Fe2 -59.0(4)
C12 C13 C14 C15 -0.3(8)
Fe2 C13 C14 C15 59.1(5)
C12 C13 C14 Fe2 -59.4(4)
C13 C14 C15 C11 0.0(7)
Fe2 C14 C15 C11 59.0(4)
C13 C14 C15 Fe2 -59.0(5)
C12 C11 C15 C14 0.3(7)
Fe2 C11 C15 C14 -59.2(4)
Hg2 C11 C15 C14 -177.8(5)
C12 C11 C15 Fe2 59.4(4)
Hg2 C11 C15 Fe2 -118.6(5)
C20 C16 C17 C18 0.5(8)
Fe2 C16 C17 C18 -59.8(5)
C20 C16 C17 Fe2 60.3(5)
C16 C17 C18 C19 -0.8(8)
Fe2 C17 C18 C19 -59.9(5)
C16 C17 C18 Fe2 59.1(5)
C17 C18 C19 C20 0.8(8)
Fe2 C18 C19 C20 -58.5(5)
C17 C18 C19 Fe2 59.3(5)
C17 C16 C20 C19 0.0(8)
Fe2 C16 C20 C19 60.2(5)
C17 C16 C20 Fe2 -60.2(5)
C18 C19 C20 C16 -0.5(8)
Fe2 C19 C20 C16 -59.2(5)
C18 C19 C20 Fe2 58.7(5)
